data_2215080
loop_
_publ_author_name
'Zhou, Xiao-Chun'
'Liu, Yin-Qiu'

_publ_section_title
;
 Redetermination of
 <i>catena</i>-poly[[nitrato(1,10-phenanthroline)copper(II)]-\m-nitrato]
;
_journal_coeditor_code DN2223
_journal_issue 9
_journal_name_full 'Acta Crystallographica Section E'
_journal_page_first m2268
_journal_page_last m2268
_journal_paper_doi 10.1107/S1600536807037154
_journal_volume 63
_journal_year 2007
_chemical_formula_iupac '[Cu (N O3)3 (C10 H8 N2)]'
_chemical_formula_moiety 'C12 H8 Cu N4 O6'
_chemical_formula_sum 'C12 H8 Cu N4 O6'
_chemical_formula_weight 367.77
_chemical_name_systematic
;
<i>catena</i>-poly[[nitrato(1,10-phenanthroline)copper(II)]-\m-nitrato]
;
_space_group_IT_number 14
_symmetry_cell_setting monoclinic
_symmetry_space_group_name_Hall '-P 2yn'
_symmetry_space_group_name_H-M 'P 1 21/n 1'
_atom_sites_solution_hydrogens geom
_atom_sites_solution_primary direct
_atom_sites_solution_secondary difmap
_audit_creation_method SHELXL97
_cell_angle_alpha 90.00
_cell_angle_beta 101.686(2)
_cell_angle_gamma 90.00
_cell_formula_units_Z 4
_cell_length_a 8.7832(15)
_cell_length_b 9.1136(16)
_cell_length_c 17.173(3)
_cell_measurement_temperature 293(2)
_cell_volume 1346.1(4)
_computing_cell_refinement 'SAINT (Bruker, 1997)'
_computing_data_collection 'SMART (Bruker, 1997)'
_computing_data_reduction SAINT
_computing_molecular_graphics
;
ORTEPIII (Burnett & Johnson, 1996) and ORTEP-3 for Windows (Farrugia,
1997)
;
_computing_publication_material SHELXL97
_computing_structure_refinement 'SHELXL97 (Sheldrick, 1997)'
_computing_structure_solution 'SHELXS97 (Sheldrick, 1997)'
_diffrn_ambient_temperature 293(2)
_diffrn_measured_fraction_theta_full 0.982
_diffrn_measured_fraction_theta_max 0.982
_diffrn_measurement_device_type 'Bruker SMART CCD area-detector'
_diffrn_measurement_method '\f and \w'
_diffrn_radiation_monochromator graphite
_diffrn_radiation_source 'fine-focus sealed tube'
_diffrn_radiation_type MoK\a
_diffrn_radiation_wavelength 0.71073
_diffrn_reflns_av_R_equivalents 0.0249
_diffrn_reflns_av_sigmaI/netI 0.0250
_diffrn_reflns_limit_h_max 10
_diffrn_reflns_limit_h_min -10
_diffrn_reflns_limit_k_max 11
_diffrn_reflns_limit_k_min -11
_diffrn_reflns_limit_l_max 21
_diffrn_reflns_limit_l_min -21
_diffrn_reflns_number 8361
_diffrn_reflns_theta_full 26.00
_diffrn_reflns_theta_max 26.00
_diffrn_reflns_theta_min 2.42
_exptl_absorpt_coefficient_mu 1.663
_exptl_absorpt_correction_T_max 0.707
_exptl_absorpt_correction_T_min 0.607
_exptl_absorpt_correction_type psi-scan
_exptl_absorpt_process_details '(North <i>et al.</i>,  1968)'
_exptl_crystal_colour blue
_exptl_crystal_density_diffrn 1.815
_exptl_crystal_density_method 'not measured'
_exptl_crystal_description block
_exptl_crystal_F_000 740.0
_exptl_crystal_size_max 0.400
_exptl_crystal_size_mid 0.250
_exptl_crystal_size_min 0.200
_refine_diff_density_max 0.267
_refine_diff_density_min -0.272
_refine_ls_extinction_method none
_refine_ls_goodness_of_fit_ref 1.059
_refine_ls_hydrogen_treatment constr
_refine_ls_matrix_type full
_refine_ls_number_parameters 208
_refine_ls_number_reflns 2595
_refine_ls_number_restraints 0
_refine_ls_restrained_S_all 1.059
_refine_ls_R_factor_all 0.0283
_refine_ls_R_factor_gt 0.0235
_refine_ls_shift/su_max 0.002
_refine_ls_shift/su_mean 0.000
_refine_ls_structure_factor_coef Fsqd
_refine_ls_weighting_details 'calc w = 1[\s^2^(Fo^2^)+(0.0308P)^2^+0.6118P] where P=(Fo^2^+2Fc^2^)3'
_refine_ls_weighting_scheme calc
_refine_ls_wR_factor_gt 0.0623
_refine_ls_wR_factor_ref 0.0639
_reflns_number_gt 2071
_reflns_number_total 2595
_reflns_threshold_expression I>2\s(I)
_cod_data_source_file dn2223.cif
_cod_data_source_block I
_cod_original_cell_volume 1346.2(4)
_cod_original_sg_symbol_H-M 'P 21/n'
_cod_database_code 2215080
_cod_database_fobs_code 2215080

loop_
_symmetry_equiv_pos_as_xyz
'x, y, z'
'-x+1/2, y+1/2, -z+1/2'
'-x, -y, -z'
'x-1/2, -y-1/2, z-1/2'

loop_
_atom_site_type_symbol
_atom_site_label
_atom_site_fract_x
_atom_site_fract_y
_atom_site_fract_z
_atom_site_U_iso_or_equiv
_atom_site_adp_type
_atom_site_calc_flag
_atom_site_refinement_flags
_atom_site_occupancy
Cu Cu1 0.83503(3) 0.42791(3) 0.696821(13) 0.03409(9) Uani d . 1
N N1 0.70510(18) 0.36714(18) 0.59243(9) 0.0336(3) Uani d . 1
N N2 0.89172(19) 0.59365(17) 0.63144(10) 0.0348(4) Uani d . 1
N N3 1.0982(2) 0.4773(2) 0.81600(10) 0.0411(4) Uani d . 1
N N4 0.88410(19) 0.12873(19) 0.72182(10) 0.0375(4) Uani d . 1
O O1 0.95129(17) 0.50491(18) 0.79780(8) 0.0459(4) Uani d . 1
O O2 1.1715(2) 0.5285(2) 0.87827(10) 0.0624(5) Uani d . 1
O O3 1.1543(2) 0.4000(3) 0.77103(11) 0.0764(6) Uani d . 1
O O4 0.87904(17) 0.00535(16) 0.75191(9) 0.0459(4) Uani d . 1
O O5 0.9548(2) 0.15217(19) 0.66849(11) 0.0620(5) Uani d . 1
O O6 0.81196(16) 0.23479(15) 0.74821(8) 0.0387(3) Uani d . 1
C C1 0.6044(2) 0.2574(2) 0.57589(12) 0.0409(5) Uani d . 1
H H1 0.5843 0.1996 0.6173 0.049 Uiso calc R 1
C C2 0.5276(3) 0.2260(2) 0.49841(13) 0.0447(5) Uani d . 1
H H2 0.4563 0.1494 0.4889 0.054 Uiso calc R 1
C C3 0.5575(2) 0.3078(2) 0.43656(12) 0.0415(5) Uani d . 1
H H3 0.5078 0.2863 0.3847 0.050 Uiso calc R 1
C C4 0.6639(2) 0.4248(2) 0.45183(11) 0.0356(4) Uani d . 1
C C5 0.7326(2) 0.4513(2) 0.53139(11) 0.0308(4) Uani d . 1
C C6 0.7046(3) 0.5186(3) 0.39209(12) 0.0439(5) Uani d . 1
H H6 0.6634 0.5001 0.3387 0.053 Uiso calc R 1
C C7 0.8020(3) 0.6335(3) 0.41217(12) 0.0443(5) Uani d . 1
H H7 0.8270 0.6923 0.3723 0.053 Uiso calc R 1
C C8 0.8675(2) 0.6664(2) 0.49334(12) 0.0372(4) Uani d . 1
C C9 0.8347(2) 0.5732(2) 0.55247(11) 0.0316(4) Uani d . 1
C C10 0.9630(3) 0.7881(2) 0.51904(14) 0.0469(5) Uani d . 1
H H10 0.9897 0.8527 0.4821 0.056 Uiso calc R 1
C C11 1.0165(3) 0.8110(2) 0.59846(14) 0.0492(5) Uani d . 1
H H11 1.0774 0.8926 0.6159 0.059 Uiso calc R 1
C C12 0.9792(2) 0.7110(2) 0.65335(13) 0.0430(5) Uani d . 1
H H12 1.0171 0.7274 0.7072 0.052 Uiso calc R 1

loop_
_atom_site_aniso_label
_atom_site_aniso_U_11
_atom_site_aniso_U_22
_atom_site_aniso_U_33
_atom_site_aniso_U_12
_atom_site_aniso_U_13
_atom_site_aniso_U_23
Cu1 0.04125(15) 0.03153(14) 0.02821(13) -0.00254(10) 0.00398(10) -0.00099(9)
N1 0.0400(9) 0.0289(8) 0.0312(8) -0.0026(7) 0.0059(7) 0.0014(7)
N2 0.0376(8) 0.0304(8) 0.0365(8) -0.0013(7) 0.0075(7) -0.0034(7)
N3 0.0447(10) 0.0394(9) 0.0374(9) 0.0016(8) 0.0040(8) 0.0007(8)
N4 0.0375(9) 0.0358(9) 0.0382(9) -0.0020(8) 0.0052(7) 0.0025(8)
O1 0.0427(8) 0.0510(9) 0.0400(8) 0.0055(7) -0.0014(6) -0.0121(7)
O2 0.0539(10) 0.0664(11) 0.0564(10) 0.0050(9) -0.0136(8) -0.0195(9)
O3 0.0592(11) 0.1147(17) 0.0551(11) 0.0235(11) 0.0110(9) -0.0262(11)
O4 0.0466(8) 0.0337(8) 0.0578(9) 0.0045(7) 0.0120(7) 0.0140(7)
O5 0.0791(12) 0.0495(10) 0.0710(11) 0.0040(9) 0.0474(10) 0.0071(9)
O6 0.0498(8) 0.0342(7) 0.0333(7) 0.0056(6) 0.0110(6) 0.0023(6)
C1 0.0478(11) 0.0329(10) 0.0406(11) -0.0070(9) 0.0059(9) 0.0033(9)
C2 0.0480(12) 0.0345(11) 0.0478(12) -0.0085(9) 0.0006(10) -0.0035(10)
C3 0.0483(12) 0.0398(11) 0.0336(10) 0.0003(10) 0.0016(9) -0.0060(9)
C4 0.0406(10) 0.0344(10) 0.0320(9) 0.0036(9) 0.0078(8) -0.0020(8)
C5 0.0345(9) 0.0275(9) 0.0311(9) 0.0027(8) 0.0085(8) 0.0003(7)
C6 0.0508(12) 0.0518(13) 0.0296(10) 0.0008(11) 0.0097(9) 0.0013(9)
C7 0.0515(12) 0.0473(12) 0.0374(11) 0.0019(11) 0.0168(10) 0.0093(10)
C8 0.0380(10) 0.0352(10) 0.0416(10) 0.0028(9) 0.0153(9) 0.0033(9)
C9 0.0333(9) 0.0285(9) 0.0342(9) 0.0028(8) 0.0097(8) -0.0014(8)
C10 0.0501(12) 0.0370(12) 0.0572(13) -0.0063(10) 0.0197(11) 0.0067(10)
C11 0.0481(12) 0.0358(12) 0.0638(14) -0.0119(10) 0.0117(11) -0.0036(11)
C12 0.0463(11) 0.0367(11) 0.0439(11) -0.0051(9) 0.0042(9) -0.0064(9)

loop_
_atom_type_symbol
_atom_type_description
_atom_type_scat_dispersion_real
_atom_type_scat_dispersion_imag
_atom_type_scat_source
C C 0.0033 0.0016 'International Tables Vol C Tables 4.2.6.8 and 6.1.1.4'
H H 0.0000 0.0000 'International Tables Vol C Tables 4.2.6.8 and 6.1.1.4'
N N 0.0061 0.0033 'International Tables Vol C Tables 4.2.6.8 and 6.1.1.4'
O O 0.0106 0.0060 'International Tables Vol C Tables 4.2.6.8 and 6.1.1.4'
Cu Cu 0.3201 1.2651 'International Tables Vol C Tables 4.2.6.8 and 6.1.1.4'

loop_
_geom_angle_atom_site_label_1
_geom_angle_atom_site_label_2
_geom_angle_atom_site_label_3
_geom_angle_site_symmetry_3
_geom_angle
O1 Cu1 O6 . 90.34(6)
O1 Cu1 N1 . 174.57(6)
O6 Cu1 N1 . 93.53(6)
O1 Cu1 N2 . 94.70(7)
O6 Cu1 N2 . 166.06(6)
N1 Cu1 N2 . 82.41(7)
O1 Cu1 O4 2_656 82.72(6)
O6 Cu1 O4 2_656 86.47(6)
N1 Cu1 O4 2_656 93.71(6)
N2 Cu1 O4 2_656 107.04(6)
C1 N1 C5 . 118.36(17)
C1 N1 Cu1 . 129.46(14)
C5 N1 Cu1 . 112.15(12)
C12 N2 C9 . 117.93(17)
C12 N2 Cu1 . 130.12(14)
C9 N2 Cu1 . 111.86(12)
O3 N3 O2 . 124.37(19)
O3 N3 O1 . 118.15(18)
O2 N3 O1 . 117.47(18)
O5 N4 O4 . 122.36(18)
O5 N4 O6 . 119.50(17)
O4 N4 O6 . 118.14(16)
N3 O1 Cu1 . 117.52(12)
N4 O4 Cu1 2_646 121.92(12)
N4 O6 Cu1 . 113.88(11)
N1 C1 C2 . 122.10(19)
N1 C1 H1 . 119.0
C2 C1 H1 . 119.0
C3 C2 C1 . 119.9(2)
C3 C2 H2 . 120.1
C1 C2 H2 . 120.1
C2 C3 C4 . 119.57(18)
C2 C3 H3 . 120.2
C4 C3 H3 . 120.2
C5 C4 C3 . 116.87(18)
C5 C4 C6 . 118.35(18)
C3 C4 C6 . 124.78(19)
N1 C5 C4 . 123.17(17)
N1 C5 C9 . 116.37(17)
C4 C5 C9 . 120.45(17)
C7 C6 C4 . 121.03(19)
C7 C6 H6 . 119.5
C4 C6 H6 . 119.5
C6 C7 C8 . 121.37(19)
C6 C7 H7 . 119.3
C8 C7 H7 . 119.3
C9 C8 C10 . 116.66(19)
C9 C8 C7 . 118.70(19)
C10 C8 C7 . 124.64(19)
N2 C9 C8 . 123.56(18)
N2 C9 C5 . 116.42(17)
C8 C9 C5 . 119.99(18)
C11 C10 C8 . 119.8(2)
C11 C10 H10 . 120.1
C8 C10 H10 . 120.1
C10 C11 C12 . 119.6(2)
C10 C11 H11 . 120.2
C12 C11 H11 . 120.2
N2 C12 C11 . 122.4(2)
N2 C12 H12 . 118.8
C11 C12 H12 . 118.8

loop_
_geom_bond_atom_site_label_1
_geom_bond_atom_site_label_2
_geom_bond_site_symmetry_2
_geom_bond_distance
Cu1 O1 . 1.9558(14)
Cu1 O6 . 1.9975(14)
Cu1 N1 . 1.9985(16)
Cu1 N2 . 2.0042(17)
Cu1 O4 2_656 2.3407(15)
N1 C1 . 1.327(3)
N1 C5 . 1.360(2)
N2 C12 . 1.326(3)
N2 C9 . 1.360(2)
N3 O3 . 1.221(2)
N3 O2 . 1.224(2)
N3 O1 . 1.289(2)
N4 O5 . 1.225(2)
N4 O4 . 1.242(2)
N4 O6 . 1.287(2)
O4 Cu1 2_646 2.3407(15)
C1 C2 . 1.394(3)
C1 H1 . 0.9300
C2 C3 . 1.366(3)
C2 H2 . 0.9300
C3 C4 . 1.407(3)
C3 H3 . 0.9300
C4 C5 . 1.398(3)
C4 C6 . 1.435(3)
C5 C9 . 1.428(3)
C6 C7 . 1.352(3)
C6 H6 . 0.9300
C7 C8 . 1.428(3)
C7 H7 . 0.9300
C8 C9 . 1.398(3)
C8 C10 . 1.407(3)
C10 C11 . 1.366(3)
C10 H10 . 0.9300
C11 C12 . 1.397(3)
C11 H11 . 0.9300
C12 H12 . 0.9300
